data_4339846
loop_
_publ_author_name
'Murugavel, Ramaswamy'
'Kumar, Parimal'
'Walawalkar, Mrinalini G.'
'Mathialagan, Ramyaa'

_publ_section_title
;
 A double helix is the repeating unit in a luminescent calcium
 5-aminoisophthalate supramolecular edifice with water-filled hexagonal
 channels.
;
_journal_issue 17
_journal_name_full 'Inorganic chemistry'
_journal_page_first 6828
_journal_page_last 6830
_journal_paper_doi 10.1021/ic070113k
_journal_volume 46
_journal_year 2007
_chemical_formula_moiety 'C8 H15 Ca1 N1 O9'
_chemical_formula_sum 'C8 H15 Ca N O9'
_chemical_formula_weight 309.29
_chemical_melting_point 3
_chemical_name_common Ca-5-aminoisophthalate
_chemical_name_systematic
;
 ?
;
_space_group_IT_number 148
_symmetry_cell_setting trigonal
_symmetry_space_group_name_Hall '-R 3'
_symmetry_space_group_name_H-M 'R -3 :H'
_atom_sites_solution_hydrogens geom
_atom_sites_solution_primary direct
_atom_sites_solution_secondary difmap
_audit_creation_method SHELXL-97
_cell_angle_alpha 90.000
_cell_angle_beta 90.000
_cell_angle_gamma 120.000
_cell_formula_units_Z 18
_cell_length_a 23.6920(17)
_cell_length_b 23.6920(17)
_cell_length_c 13.3740(15)
_cell_measurement_reflns_used 0
_cell_measurement_temperature 293(2)
_cell_measurement_theta_max 0
_cell_measurement_theta_min 0
_cell_volume 6501.2(10)
_computing_cell_refinement 'CAD4 Express (Enraf Nonius, 1994)'
_computing_data_collection 'CAD4 Express (Enraf Nonius, 1994)'
_computing_data_reduction 'XCAD4 (Harms & Wocadlo, 1995)'
_computing_molecular_graphics 'Ortep-3 for Windows (Farrugia, 1997)'
_computing_publication_material 'WinGX publication routines (Farrugia, 1999)'
_computing_structure_refinement 'SHELXL-97 (Sheldrick, 1997)'
_computing_structure_solution 'SHELXS-86 (Sheldrick, 1986)'
_diffrn_ambient_temperature 293(2)
_diffrn_measured_fraction_theta_full 0.999
_diffrn_measured_fraction_theta_max 0.999
_diffrn_measurement_device_type 'Enraf Nonius TurboCAD4'
_diffrn_measurement_method 'non-profiled omega scans'
_diffrn_radiation_monochromator graphite
_diffrn_radiation_source 'fine-focus sealed tube'
_diffrn_radiation_type MoK\a
_diffrn_radiation_wavelength 0.71073
_diffrn_reflns_av_R_equivalents 0.0221
_diffrn_reflns_av_sigmaI/netI 0.0351
_diffrn_reflns_limit_h_max 28
_diffrn_reflns_limit_h_min 0
_diffrn_reflns_limit_k_max 0
_diffrn_reflns_limit_k_min -28
_diffrn_reflns_limit_l_max 0
_diffrn_reflns_limit_l_min -15
_diffrn_reflns_number 2761
_diffrn_reflns_theta_full 24.98
_diffrn_reflns_theta_max 24.98
_diffrn_reflns_theta_min 1.72
_diffrn_standards_decay_% -1
_diffrn_standards_interval_time 60
_diffrn_standards_number 3
_exptl_absorpt_coefficient_mu 0.472
_exptl_crystal_colour colorless
_exptl_crystal_density_diffrn 1.422
_exptl_crystal_density_method 'not measured'
_exptl_crystal_description prism
_exptl_crystal_F_000 2916
_exptl_crystal_size_max 0.4
_exptl_crystal_size_mid 0.3
_exptl_crystal_size_min 0.2
_refine_diff_density_max 1.319
_refine_diff_density_min -0.463
_refine_diff_density_rms 0.121
_refine_ls_extinction_method none
_refine_ls_goodness_of_fit_ref 1.060
_refine_ls_hydrogen_treatment mixed
_refine_ls_matrix_type full
_refine_ls_number_parameters 172
_refine_ls_number_reflns 2542
_refine_ls_number_restraints 0
_refine_ls_restrained_S_all 1.060
_refine_ls_R_factor_all 0.0814
_refine_ls_R_factor_gt 0.0558
_refine_ls_shift/su_max 0.001
_refine_ls_shift/su_mean 0.000
_refine_ls_structure_factor_coef Fsqd
_refine_ls_weighting_details 'calc w=1/[\s^2^(Fo^2^)+(0.1172P)^2^+26.6923P] where P=(Fo^2^+2Fc^2^)/3'
_refine_ls_weighting_scheme calc
_refine_ls_wR_factor_gt 0.1752
_refine_ls_wR_factor_ref 0.1919
_reflns_number_gt 1979
_reflns_number_total 2542
_reflns_threshold_expression >2sigma(I)
_cod_data_source_file ic070113k-file001.cif
_cod_data_source_block rm154z_(compound_1)
_cod_original_sg_symbol_H-M 'R -3'
_cod_database_code 4339846

loop_
_symmetry_equiv_pos_as_xyz
'x, y, z'
'-y, x-y, z'
'-x+y, -x, z'
'x+2/3, y+1/3, z+1/3'
'-y+2/3, x-y+1/3, z+1/3'
'-x+y+2/3, -x+1/3, z+1/3'
'x+1/3, y+2/3, z+2/3'
'-y+1/3, x-y+2/3, z+2/3'
'-x+y+1/3, -x+2/3, z+2/3'
'-x, -y, -z'
'y, -x+y, -z'
'x-y, x, -z'
'-x+2/3, -y+1/3, -z+1/3'
'y+2/3, -x+y+1/3, -z+1/3'
'x-y+2/3, x+1/3, -z+1/3'
'-x+1/3, -y+2/3, -z+2/3'
'y+1/3, -x+y+2/3, -z+2/3'
'x-y+1/3, x+2/3, -z+2/3'

loop_
_atom_site_label
_atom_site_type_symbol
_atom_site_fract_x
_atom_site_fract_y
_atom_site_fract_z
_atom_site_U_iso_or_equiv
_atom_site_adp_type
_atom_site_occupancy
_atom_site_symmetry_multiplicity
_atom_site_calc_flag
_atom_site_refinement_flags
Ca1 Ca 0.71466(4) 0.11862(4) 0.78931(5) 0.0252(3) Uani 1 1 d .
N1 N 0.48264(19) 0.1538(2) 0.4435(3) 0.0423(10) Uani 1 1 d .
H1A H 0.4562 0.1472 0.3951 0.051 Uiso 1 1 calc R
H1B H 0.4870 0.1802 0.4910 0.051 Uiso 1 1 calc R
O1 O 0.67096(15) 0.07986(16) 0.6196(2) 0.0369(7) Uani 1 1 d .
O2 O 0.63774(14) 0.14136(14) 0.6916(2) 0.0337(7) Uani 1 1 d .
O3 O 0.82173(14) 0.15813(14) 0.8798(2) 0.0377(7) Uani 1 1 d .
O4 O 0.73180(13) 0.09272(16) 0.9607(2) 0.0381(7) Uani 1 1 d .
O5 O 0.61176(14) 0.03386(15) 0.8443(2) 0.0426(8) Uani 1 1 d .
O6 O 0.74558(16) 0.03889(15) 0.7538(2) 0.0414(8) Uani 1 1 d .
O7 O 0.79352(18) 0.20286(19) 0.6762(3) 0.0644(11) Uani 1 1 d .
O8 O 0.72034(17) 0.21187(17) 0.8741(3) 0.0537(10) Uani 1 1 d .
O9 O 0.5530(5) 0.2696(4) 0.6428(14) 0.365(12) Uani 1 1 d .
C1 C 0.63663(19) 0.10628(19) 0.6192(3) 0.0261(9) Uani 1 1 d .
C2 C 0.59348(18) 0.09682(18) 0.5314(3) 0.0238(8) Uani 1 1 d .
C3 C 0.58708(18) 0.05402(19) 0.4550(3) 0.0254(8) Uani 1 1 d .
H3 H 0.6097 0.0314 0.4581 0.030 Uiso 1 1 calc R
C4 C 0.54647(18) 0.04538(18) 0.3739(3) 0.0246(8) Uani 1 1 d .
C5 C 0.51281(18) 0.07894(19) 0.3699(3) 0.0281(9) Uani 1 1 d .
H5 H 0.4857 0.0728 0.3158 0.034 Uiso 1 1 calc R
C6 C 0.51892(19) 0.1216(2) 0.4453(3) 0.0289(9) Uani 1 1 d .
C7 C 0.55926(19) 0.13020(19) 0.5262(3) 0.0283(9) Uani 1 1 d .
H7 H 0.5634 0.1586 0.5774 0.034 Uiso 1 1 calc R
C8 C 0.79256(19) 0.12444(18) 0.9560(3) 0.0267(8) Uani 1 1 d .
H5A H 0.6067 -0.0035 0.8691 0.080 Uiso 1 1 d .
H5B H 0.5734 0.0236 0.8152 0.080 Uiso 1 1 d .
H6A H 0.7243 0.0052 0.7107 0.080 Uiso 1 1 d .
H6B H 0.7646 0.0239 0.7959 0.080 Uiso 1 1 d .
H7A H 0.8392 0.2270 0.6772 0.080 Uiso 1 1 d .
H7B H 0.7773 0.2241 0.6327 0.080 Uiso 1 1 d .
H8A H 0.6977 0.2304 0.8733 0.080 Uiso 1 1 d .
H8B H 0.7546 0.2375 0.9088 0.080 Uiso 1 1 d .

loop_
_atom_site_aniso_label
_atom_site_aniso_U_11
_atom_site_aniso_U_22
_atom_site_aniso_U_33
_atom_site_aniso_U_23
_atom_site_aniso_U_13
_atom_site_aniso_U_12
Ca1 0.0262(5) 0.0289(5) 0.0192(4) 0.0009(3) -0.0030(3) 0.0129(3)
N1 0.051(2) 0.063(3) 0.034(2) -0.0070(18) -0.0069(17) 0.044(2)
O1 0.0460(18) 0.0548(19) 0.0256(15) -0.0112(13) -0.0098(13) 0.0370(16)
O2 0.0407(16) 0.0461(17) 0.0223(14) -0.0115(12) -0.0086(12) 0.0279(14)
O3 0.0341(16) 0.0354(16) 0.0283(15) 0.0126(13) -0.0045(12) 0.0058(13)
O4 0.0284(16) 0.0535(19) 0.0229(15) 0.0074(13) -0.0026(12) 0.0133(14)
O5 0.0295(15) 0.0434(18) 0.0463(18) 0.0150(14) -0.0064(13) 0.0118(14)
O6 0.055(2) 0.0397(17) 0.0360(17) -0.0078(14) -0.0125(14) 0.0284(16)
O7 0.043(2) 0.066(2) 0.068(2) 0.033(2) 0.0089(18) 0.0152(18)
O8 0.058(2) 0.049(2) 0.059(2) -0.0249(17) -0.0291(18) 0.0305(18)
O9 0.147(8) 0.125(7) 0.83(3) -0.031(12) 0.203(14) 0.076(6)
C1 0.029(2) 0.032(2) 0.0181(18) -0.0013(15) -0.0002(15) 0.0157(17)
C2 0.0266(19) 0.0294(19) 0.0165(18) -0.0006(15) -0.0001(14) 0.0148(16)
C3 0.0265(19) 0.032(2) 0.0201(19) -0.0006(15) 0.0009(15) 0.0159(17)
C4 0.0229(18) 0.031(2) 0.0176(18) -0.0014(15) 0.0021(15) 0.0114(16)
C5 0.0253(19) 0.039(2) 0.0203(19) -0.0004(16) -0.0017(15) 0.0164(18)
C6 0.028(2) 0.039(2) 0.024(2) -0.0013(16) 0.0004(16) 0.0194(18)
C7 0.035(2) 0.035(2) 0.0195(18) -0.0050(16) -0.0012(16) 0.0212(18)
C8 0.030(2) 0.0244(19) 0.0225(19) 0.0007(15) -0.0023(16) 0.0115(17)

loop_
_atom_type_symbol
_atom_type_description
_atom_type_scat_dispersion_real
_atom_type_scat_dispersion_imag
_atom_type_scat_source
C C 0.0033 0.0016 'International Tables Vol C Tables 4.2.6.8 and 6.1.1.4'
H H 0.0000 0.0000 'International Tables Vol C Tables 4.2.6.8 and 6.1.1.4'
Ca Ca 0.2262 0.3064 'International Tables Vol C Tables 4.2.6.8 and 6.1.1.4'
N N 0.0061 0.0033 'International Tables Vol C Tables 4.2.6.8 and 6.1.1.4'
O O 0.0106 0.0060 'International Tables Vol C Tables 4.2.6.8 and 6.1.1.4'

loop_
_geom_angle_atom_site_label_1
_geom_angle_atom_site_label_2
_geom_angle_atom_site_label_3
_geom_angle
_geom_angle_site_symmetry_1
_geom_angle_site_symmetry_3
O5 Ca1 O6 89.07(12) . .
O5 Ca1 O8 101.06(13) . .
O6 Ca1 O8 155.91(11) . .
O5 Ca1 O7 157.16(12) . .
O6 Ca1 O7 96.36(14) . .
O8 Ca1 O7 82.79(15) . .
O5 Ca1 O4 74.19(10) . .
O6 Ca1 O4 80.42(11) . .
O8 Ca1 O4 81.42(12) . .
O7 Ca1 O4 128.56(12) . .
O5 Ca1 O1 84.72(11) . .
O6 Ca1 O1 76.19(10) . .
O8 Ca1 O1 126.11(11) . .
O7 Ca1 O1 75.15(13) . .
O4 Ca1 O1 148.61(11) . .
O5 Ca1 O2 78.10(10) . .
O6 Ca1 O2 127.49(10) . .
O8 Ca1 O2 76.32(10) . .
O7 Ca1 O2 81.03(12) . .
O4 Ca1 O2 140.10(10) . .
O1 Ca1 O2 52.26(9) . .
O5 Ca1 O3 125.53(10) . .
O6 Ca1 O3 74.96(11) . .
O8 Ca1 O3 81.42(11) . .
O7 Ca1 O3 77.25(11) . .
O4 Ca1 O3 52.13(9) . .
O1 Ca1 O3 137.10(10) . .
O2 Ca1 O3 150.56(10) . .
O5 Ca1 C1 79.71(11) . .
O6 Ca1 C1 101.52(11) . .
O8 Ca1 C1 101.77(11) . .
O7 Ca1 C1 77.47(12) . .
O4 Ca1 C1 153.81(10) . .
O1 Ca1 C1 25.91(10) . .
O2 Ca1 C1 26.37(10) . .
O3 Ca1 C1 153.88(10) . .
O5 Ca1 C8 99.48(11) . .
O6 Ca1 C8 75.34(11) . .
O8 Ca1 C8 81.42(11) . .
O7 Ca1 C8 103.36(12) . .
O4 Ca1 C8 25.84(10) . .
O1 Ca1 C8 151.12(11) . .
O2 Ca1 C8 156.61(10) . .
O3 Ca1 C8 26.33(10) . .
C1 Ca1 C8 176.79(11) . .
C6 N1 H1A 120.0 . .
C6 N1 H1B 120.0 . .
H1A N1 H1B 120.0 . .
C1 O1 Ca1 94.2(2) . .
C1 O2 Ca1 92.1(2) . .
C8 O3 Ca1 91.2(2) . .
C8 O4 Ca1 95.0(2) . .
Ca1 O5 H5A 121.7(2) . .
Ca1 O5 H5B 124.4(2) . .
H5A O5 H5B 105.9(3) . .
Ca1 O6 H6A 124.5(2) . .
Ca1 O6 H6B 126.9(2) . .
H6A O6 H6B 102.6(3) . .
Ca1 O7 H7A 131.6(3) . .
Ca1 O7 H7B 117.1(3) . .
H7A O7 H7B 109.2(3) . .
Ca1 O8 H8A 134.9(3) . .
Ca1 O8 H8B 119.6(3) . .
H8A O8 H8B 104.9(3) . .
O1 C1 O2 121.3(3) . .
O1 C1 C2 119.6(3) . .
O2 C1 C2 119.1(3) . .
O1 C1 Ca1 59.9(2) . .
O2 C1 Ca1 61.56(19) . .
C2 C1 Ca1 177.5(3) . .
C7 C2 C3 119.7(3) . .
C7 C2 C1 120.2(3) . .
C3 C2 C1 120.1(3) . .
C2 C3 C4 119.5(4) . .
C2 C3 H3 120.2 . .
C4 C3 H3 120.2 . .
C5 C4 C3 120.0(3) . .
C5 C4 C8 120.7(3) . 5_544
C3 C4 C8 119.2(3) . 5_544
C4 C5 C6 120.8(3) . .
C4 C5 H5 119.6 . .
C6 C5 H5 119.6 . .
C5 C6 C7 119.2(4) . .
C5 C6 N1 121.0(4) . .
C7 C6 N1 119.6(4) . .
C2 C7 C6 120.6(3) . .
C2 C7 H7 119.7 . .
C6 C7 H7 119.7 . .
O4 C8 O3 121.4(4) . .
O4 C8 C4 119.5(3) . 9_655
O3 C8 C4 119.0(3) . 9_655
O4 C8 Ca1 59.1(2) . .
O3 C8 Ca1 62.4(2) . .
C4 C8 Ca1 173.7(3) 9_655 .

loop_
_geom_bond_atom_site_label_1
_geom_bond_atom_site_label_2
_geom_bond_distance
_geom_bond_site_symmetry_2
Ca1 O5 2.371(3) .
Ca1 O6 2.390(3) .
Ca1 O8 2.426(3) .
Ca1 O7 2.456(4) .
Ca1 O4 2.459(3) .
Ca1 O1 2.473(3) .
Ca1 O2 2.510(3) .
Ca1 O3 2.530(3) .
Ca1 C1 2.852(4) .
Ca1 C8 2.854(4) .
N1 C6 1.408(5) .
N1 H1A 0.8600 .
N1 H1B 0.8600 .
O1 C1 1.250(5) .
O2 C1 1.268(5) .
O3 C8 1.266(5) .
O4 C8 1.249(5) .
O5 H5A 0.896(3) .
O5 H5B 0.903(3) .
O6 H6A 0.906(3) .
O6 H6B 0.898(3) .
O7 H7A 0.937(4) .
O7 H7B 0.966(4) .
O8 H8A 0.846(3) .
O8 H8B 0.866(3) .
C1 C2 1.499(5) .
C2 C7 1.389(5) .
C2 C3 1.393(5) .
C3 C4 1.396(5) .
C3 H3 0.9300 .
C4 C5 1.380(5) .
C4 C8 1.505(5) 5_544
C5 C6 1.382(5) .
C5 H5 0.9300 .
C6 C7 1.390(5) .
C7 H7 0.9300 .
C8 C4 1.506(5) 9_655

loop_
_geom_torsion_atom_site_label_1
_geom_torsion_atom_site_label_2
_geom_torsion_atom_site_label_3
_geom_torsion_atom_site_label_4
_geom_torsion
_geom_torsion_site_symmetry_1
_geom_torsion_site_symmetry_4
O5 Ca1 O1 C1 77.3(2) . .
O6 Ca1 O1 C1 167.6(3) . .
O8 Ca1 O1 C1 -22.6(3) . .
O7 Ca1 O1 C1 -91.8(3) . .
O4 Ca1 O1 C1 124.7(3) . .
O2 Ca1 O1 C1 -1.8(2) . .
O3 Ca1 O1 C1 -143.5(2) . .
C8 Ca1 O1 C1 177.4(2) . .
O5 Ca1 O2 C1 -90.8(2) . .
O6 Ca1 O2 C1 -11.3(3) . .
O8 Ca1 O2 C1 164.6(3) . .
O7 Ca1 O2 C1 79.9(3) . .
O4 Ca1 O2 C1 -137.5(2) . .
O1 Ca1 O2 C1 1.7(2) . .
O3 Ca1 O2 C1 122.6(3) . .
C8 Ca1 O2 C1 -177.2(3) . .
O5 Ca1 O3 C8 -9.5(3) . .
O6 Ca1 O3 C8 -87.2(2) . .
O8 Ca1 O3 C8 88.0(3) . .
O7 Ca1 O3 C8 172.5(3) . .
O4 Ca1 O3 C8 2.2(2) . .
O1 Ca1 O3 C8 -136.5(2) . .
O2 Ca1 O3 C8 129.0(2) . .
C1 Ca1 O3 C8 -172.8(3) . .
O5 Ca1 O4 C8 167.8(3) . .
O6 Ca1 O4 C8 76.1(3) . .
O8 Ca1 O4 C8 -88.0(3) . .
O7 Ca1 O4 C8 -14.4(3) . .
O1 Ca1 O4 C8 118.2(3) . .
O2 Ca1 O4 C8 -144.4(2) . .
O3 Ca1 O4 C8 -2.3(2) . .
C1 Ca1 O4 C8 172.7(3) . .
Ca1 O1 C1 O2 3.2(4) . .
Ca1 O1 C1 C2 -177.1(3) . .
Ca1 O2 C1 O1 -3.2(4) . .
Ca1 O2 C1 C2 177.2(3) . .
O5 Ca1 C1 O1 -99.2(3) . .
O6 Ca1 C1 O1 -12.3(3) . .
O8 Ca1 C1 O1 161.5(2) . .
O7 Ca1 C1 O1 81.8(3) . .
O4 Ca1 C1 O1 -104.0(3) . .
O2 Ca1 C1 O1 176.9(4) . .
O3 Ca1 C1 O1 67.0(4) . .
C8 Ca1 C1 O1 -24(2) . .
O5 Ca1 C1 O2 84.0(2) . .
O6 Ca1 C1 O2 170.9(2) . .
O8 Ca1 C1 O2 -15.3(3) . .
O7 Ca1 C1 O2 -95.1(3) . .
O4 Ca1 C1 O2 79.2(3) . .
O1 Ca1 C1 O2 -176.9(4) . .
O3 Ca1 C1 O2 -109.9(3) . .
C8 Ca1 C1 O2 159.6(19) . .
O5 Ca1 C1 C2 -21(6) . .
O6 Ca1 C1 C2 66(6) . .
O8 Ca1 C1 C2 -120(6) . .
O7 Ca1 C1 C2 160(6) . .
O4 Ca1 C1 C2 -26(6) . .
O1 Ca1 C1 C2 78(6) . .
O2 Ca1 C1 C2 -105(6) . .
O3 Ca1 C1 C2 145(6) . .
C8 Ca1 C1 C2 55(7) . .
O1 C1 C2 C7 -174.6(4) . .
O2 C1 C2 C7 5.0(6) . .
Ca1 C1 C2 C7 108(6) . .
O1 C1 C2 C3 6.0(6) . .
O2 C1 C2 C3 -174.4(3) . .
Ca1 C1 C2 C3 -71(6) . .
C7 C2 C3 C4 0.2(6) . .
C1 C2 C3 C4 179.7(3) . .
C2 C3 C4 C5 -0.2(6) . .
C2 C3 C4 C8 177.2(3) . 5_544
C3 C4 C5 C6 0.3(6) . .
C8 C4 C5 C6 -177.1(3) 5_544 .
C4 C5 C6 C7 -0.4(6) . .
C4 C5 C6 N1 -177.3(4) . .
C3 C2 C7 C6 -0.3(6) . .
C1 C2 C7 C6 -179.7(4) . .
C5 C6 C7 C2 0.4(6) . .
N1 C6 C7 C2 177.4(4) . .
Ca1 O4 C8 O3 4.2(4) . .
Ca1 O4 C8 C4 -172.9(3) . 9_655
Ca1 O3 C8 O4 -4.0(4) . .
Ca1 O3 C8 C4 173.0(3) . 9_655
O5 Ca1 C8 O4 -11.9(3) . .
O6 Ca1 C8 O4 -98.4(3) . .
O8 Ca1 C8 O4 88.0(3) . .
O7 Ca1 C8 O4 168.4(3) . .
O1 Ca1 C8 O4 -108.2(3) . .
O2 Ca1 C8 O4 70.1(4) . .
O3 Ca1 C8 O4 176.0(4) . .
C1 Ca1 C8 O4 -87(2) . .
O5 Ca1 C8 O3 172.2(2) . .
O6 Ca1 C8 O3 85.6(2) . .
O8 Ca1 C8 O3 -88.0(3) . .
O7 Ca1 C8 O3 -7.5(3) . .
O4 Ca1 C8 O3 -176.0(4) . .
O1 Ca1 C8 O3 75.9(3) . .
O2 Ca1 C8 O3 -105.9(3) . .
C1 Ca1 C8 O3 97(2) . .
O5 Ca1 C8 C4 68(2) . 9_655
O6 Ca1 C8 C4 -19(2) . 9_655
O8 Ca1 C8 C4 168(2) . 9_655
O7 Ca1 C8 C4 -112(2) . 9_655
O4 Ca1 C8 C4 79(2) . 9_655
O1 Ca1 C8 C4 -29(3) . 9_655
O2 Ca1 C8 C4 150(2) . 9_655
O3 Ca1 C8 C4 -105(3) . 9_655
C1 Ca1 C8 C4 -7(4) . 9_655
